data_2009858
loop_
_publ_author_name
'Marsh, R.E.'

_publ_section_title
;
A Revised Structure for \a-Dicalcium Silicate Hydrate
;
_journal_name_full 'Acta Crystallographica Section C'
_journal_page_first 996
_journal_page_last 997
_journal_volume 50
_journal_year 1994
_chemical_formula_sum 'Ca2 H2 O5 Si'
_chemical_formula_weight 190.26
_symmetry_cell_setting orthorhombic
_symmetry_space_group_name_Hall '-P 2ac 2ab'
_symmetry_space_group_name_H-M 'P b c a'
_cell_angle_alpha 90.
_cell_angle_beta 90.
_cell_angle_gamma 90.
_cell_formula_units_Z 8
_cell_length_a 9.487(4)
_cell_length_b 9.179(4)
_cell_length_c 10.666(7)
_cell_volume 928.8(8)
_exptl_crystal_density_diffrn 2.72
_cod_original_formula_sum 'H2 Ca2 O5 Si1'
_cod_database_code 2009858
_cod_duplicate_entry 9011378

loop_
_atom_site_label
_atom_site_fract_x
_atom_site_fract_y
_atom_site_fract_z
_atom_site_U_iso_or_equiv
Ca(1) .48415(7) .16956(7) .06863(7) .00860(10)
Ca(2) .34570(7) .00578(8) .38878(6) .00790(10)
Si .16927(10) .21286(10) .15970(9) .00670(10)
O(1) .0561(3) .1383(3) .0650(3) .0085(4)
O(2) .2493(3) .3458(3) .0728(3) .0122(5)
O(3) .2958(3) .0994(3) .1904(3) .0106(4)
O(4) .1018(3) .2923(3) .2797(2) .103(4)
O(5) .3940(3) .4525(3) .3962(3) .0097(4)
H(2) .238(7) .438(7) .110(6) 3.7(16)
H(5) .406(8) .413(8) .339(7) 5.(2)

loop_
_geom_bond_atom_site_label_1
_geom_bond_atom_site_label_2
_geom_bond_distance
Si O(1) 1.625(3)
Si O(2) 1.710(3)
Si O(3) 1.622(3)
Si O(4) 1.606(3)
O(2) H(2) 0.94(6)
H(2) O(3) 1.74(6)
O(5) H(5) 0.73(8)
H(5) O(4) 2.50(8)
